data_1560358
loop_
_publ_author_name
'Moon, Keon Ho'
'Avdeev, Maxim'
'Kim, Young-Il'

_publ_contact_author_address ' ?'
_publ_section_title
;
 Crystal structure and optical property of complex perovskite oxynitrides
 ALi 0.2 Nb 0.8 O 2.8 N 0.2 , ANa 0.2 Nb 0.8 O 2.8 N 0.2 , and AMg 0.2 Nb
 0.8 O 2.6 N 0.4 (A = Sr, Ba)
;
_publ_section_title_footnote ' ?'
_journal_coeditor_notes ' ?'
_journal_name_full 'Journal of Solid State Chemistry'
_journal_page_first 1
_journal_page_last 8
_journal_paper_doi 10.1016/j.jssc.2017.07.006
_journal_techeditor_notes ' ?'
_journal_volume 254
_journal_year 2017
_chemical_formula_sum 'Ba Mg0.19 N0.47 Nb0.81 O2.53'
_chemical_formula_weight 264.12
_space_group_IT_number 221
_space_group_name_Hall '-P 4 2 3'
_space_group_name_H-M_alt 'P m -3 m'
_symmetry_cell_setting cubic
_symmetry_space_group_name_H-M 'P m -3 m'
_audit_author_name
;
;
_audit_creation_date 2017-04-25T01:55
_audit_creation_method 'from EXP file using GSAS2CIF'
_audit_update_record ' 2017-04-25T01:55  Initial CIF as created by GSAS2CIF'
_cell_angle_alpha 90.0
_cell_angle_beta 90.0
_cell_angle_gamma 90.0
_cell_formula_units_Z 1
_cell_length_a 4.11972(4)
_cell_length_b 4.11972
_cell_length_c 4.11972
_cell_volume 69.9203(7)
_computing_structure_refinement GSAS
_pd_block_id 2017-04-25T01:55|BMN1_phase1|||
_pd_phase_name 'BaMgNbON, Cubic'
_refine_ls_goodness_of_fit_all 1.37
_refine_ls_matrix_type full
_refine_ls_number_parameters 29
_refine_ls_number_restraints 0
_refine_ls_shift/su_max 0.00
_refine_ls_shift/su_mean 0.00
_cod_data_source_file mmc7.cif
_cod_data_source_block BMN1_phase_1
_cod_original_cell_volume 69.9200(20)
_cod_database_code 1560358

loop_
_symmetry_equiv_pos_site_id
_symmetry_equiv_pos_as_xyz
1 +x,+y,+z
2 +z,+x,+y
3 +y,+z,+x
4 +x,+y,-z
5 -z,+x,+y
6 +y,-z,+x
7 -z,+x,-y
8 -y,-z,+x
9 +y,-z,-x
10 -x,+y,-z
11 -z,-x,+y
12 +x,-y,-z
13 +y,+x,+z
14 +z,+y,+x
15 +x,+z,+y
16 +y,+x,-z
17 -z,+y,+x
18 +x,-z,+y
19 -z,+y,-x
20 -x,-z,+y
21 +x,-z,-y
22 -y,+x,-z
23 -z,-y,+x
24 +y,-x,-z
-1 -x,-y,-z
-2 -z,-x,-y
-3 -y,-z,-x
-4 -x,-y,+z
-5 +z,-x,-y
-6 -y,+z,-x
-7 +z,-x,+y
-8 +y,+z,-x
-9 -y,+z,+x
-10 +x,-y,+z
-11 +z,+x,-y
-12 -x,+y,+z
-13 -y,-x,-z
-14 -z,-y,-x
-15 -x,-z,-y
-16 -y,-x,+z
-17 +z,-y,-x
-18 -x,+z,-y
-19 +z,-y,+x
-20 +x,+z,-y
-21 -x,+z,+y
-22 +y,-x,+z
-23 +z,+y,-x
-24 -y,+x,+z

loop_
_atom_site_type_symbol
_atom_site_label
_atom_site_fract_x
_atom_site_fract_y
_atom_site_fract_z
_atom_site_occupancy
_atom_site_thermal_displace_type
_atom_site_U_iso_or_equiv
_atom_site_symmetry_multiplicity
Ba Ba 0.0 0.0 0.0 1.0 Uiso 0.0069(4) 1
Mg Mg 0.5 0.5 0.5 0.192(4) Uiso 0.01077(32) 1
Nb Nb 0.5 0.5 0.5 0.808(4) Uiso 0.01077(32) 1
O O 0.5 0.0 0.5 0.843(11) Uiso 0.00754(19) 3
N N 0.5 0.0 0.5 0.157(11) Uiso 0.00754(19) 3

loop_
_atom_type_symbol
_atom_type_number_in_cell
Ba 1.0
Mg 0.192
Nb 0.808
O 2.529
N 0.471
